data_7112466
loop_
_publ_author_name
'Venugopal, Ajay'
'Tuna, Floriana'
'Spaniol, Thomas P.'
'Ungur, Liviu'
'Chibotaru, Liviu F.'
'Okuda, Jun'
'Layfield, Richard A.'

_publ_section_title
;
 A hydride-ligated dysprosium single-molecule magnet.
;
_journal_issue 9
_journal_name_full 'Chemical communications (Cambridge, England)'
_journal_page_first 901
_journal_page_last 903
_journal_paper_doi 10.1039/c2cc38036f
_journal_volume 49
_journal_year 2013
_chemical_formula_moiety 'C24 H62 Dy2 N8, 2(C32 H12 B F24), 2(C4 H10 O)'
_chemical_formula_sum 'C96 H106 B2 Dy2 F48 N8 O2'
_chemical_formula_weight 2662.51
_chemical_name_systematic ?
_space_group_IT_number 2
_symmetry_cell_setting triclinic
_symmetry_space_group_name_Hall '-P 1'
_symmetry_space_group_name_H-M 'P -1'
_atom_sites_solution_hydrogens geom
_atom_sites_solution_primary direct
_atom_sites_solution_secondary difmap
_audit_creation_method SHELXL-97
_cell_angle_alpha 69.1184(8)
_cell_angle_beta 70.1955(9)
_cell_angle_gamma 80.8857(9)
_cell_formula_units_Z 1
_cell_length_a 12.8156(8)
_cell_length_b 13.9466(8)
_cell_length_c 17.2860(10)
_cell_measurement_reflns_used 7434
_cell_measurement_temperature 100(2)
_cell_measurement_theta_max 23.43
_cell_measurement_theta_min 2.25
_cell_volume 2713.4(3)
_computing_cell_refinement 'Bruker SMART (2001)'
_computing_data_collection 'Bruker SMART (2001)'
_computing_data_reduction 'Bruker SAINT+ (1999)'
_computing_molecular_graphics 'ORTEP-III (Farrugia, 1999)'
_computing_structure_refinement 'SHELXL-97 (Sheldrick, 1997)'
_computing_structure_solution 'isotypic replacement (Lu-compound)'
_diffrn_ambient_temperature 100(2)
_diffrn_measured_fraction_theta_full 0.999
_diffrn_measured_fraction_theta_max 0.912
_diffrn_measurement_device_type 'Bruker APEX-I CCD'
_diffrn_measurement_method '\w scans'
_diffrn_radiation_monochromator multilayer
_diffrn_radiation_source microsource
_diffrn_radiation_type MoK\a
_diffrn_radiation_wavelength 0.71073
_diffrn_reflns_av_R_equivalents 0.0641
_diffrn_reflns_av_sigmaI/netI 0.0910
_diffrn_reflns_limit_h_max 18
_diffrn_reflns_limit_h_min -17
_diffrn_reflns_limit_k_max 18
_diffrn_reflns_limit_k_min -19
_diffrn_reflns_limit_l_max 23
_diffrn_reflns_limit_l_min -23
_diffrn_reflns_number 39311
_diffrn_reflns_theta_full 25.00
_diffrn_reflns_theta_max 30.42
_diffrn_reflns_theta_min 2.58
_exptl_absorpt_coefficient_mu 1.499
_exptl_absorpt_correction_T_max 0.7149
_exptl_absorpt_correction_T_min 0.6966
_exptl_absorpt_correction_type multi-scan
_exptl_absorpt_process_details 'Platon Mulabs'
_exptl_crystal_colour colourless
_exptl_crystal_density_diffrn 1.629
_exptl_crystal_density_method 'not measured'
_exptl_crystal_description block
_exptl_crystal_F_000 1328
_exptl_crystal_size_max 0.26
_exptl_crystal_size_mid 0.25
_exptl_crystal_size_min 0.24
_refine_diff_density_max 1.368
_refine_diff_density_min -1.271
_refine_diff_density_rms 0.087
_refine_ls_extinction_method none
_refine_ls_goodness_of_fit_ref 0.868
_refine_ls_hydrogen_treatment mixed
_refine_ls_matrix_type full
_refine_ls_number_parameters 898
_refine_ls_number_reflns 15004
_refine_ls_number_restraints 57
_refine_ls_restrained_S_all 0.898
_refine_ls_R_factor_all 0.0566
_refine_ls_R_factor_gt 0.0407
_refine_ls_shift/su_max 0.003
_refine_ls_shift/su_mean 0.000
_refine_ls_structure_factor_coef Fsqd
_refine_ls_weighting_details 'calc w=1/[\s^2^(Fo^2^)+(0.0137P)^2^+0.0000P] where P=(Fo^2^+2Fc^2^)/3'
_refine_ls_weighting_scheme calc
_refine_ls_wR_factor_gt 0.0675
_refine_ls_wR_factor_ref 0.0718
_reflns_number_gt 11344
_reflns_number_total 15004
_reflns_threshold_expression >2sigma(I)
_cod_duplicate_entry 7108782
_cod_data_source_file c2cc38036f.txt
_cod_data_source_block av12
_cod_database_code 7112466

loop_
_symmetry_equiv_pos_as_xyz
'x, y, z'
'-x, -y, -z'

loop_
_atom_site_label
_atom_site_type_symbol
_atom_site_fract_x
_atom_site_fract_y
_atom_site_fract_z
_atom_site_U_iso_or_equiv
_atom_site_adp_type
_atom_site_occupancy
_atom_site_symmetry_multiplicity
_atom_site_calc_flag
_atom_site_refinement_flags
_atom_site_disorder_assembly
_atom_site_disorder_group
Dy1 Dy 0.522211(13) 0.092113(11) 0.532483(10) 0.02836(5) Uani 1 1 d D . .
H1 H 0.478(5) 0.048(4) 0.438(3) 0.034 Uiso 0.50 1 d PD . .
H2 H 0.619(4) -0.031(3) 0.483(4) 0.034 Uiso 0.50 1 d PD . .
H3 H 0.574(5) 0.030(4) 0.423(2) 0.034 Uiso 0.50 1 d PD . .
O1 O 0.8034(2) 0.62879(18) 0.87301(16) 0.0541(7) Uani 1 1 d . . .
N1 N 0.5923(2) 0.24934(19) 0.40459(18) 0.0397(7) Uani 1 1 d . C .
N2 N 0.3581(2) 0.1209(2) 0.6527(2) 0.0407(7) Uani 1 1 d . C .
N3 N 0.6769(2) 0.0246(2) 0.60035(18) 0.0353(7) Uani 1 1 d . C .
N4 N 0.5657(2) 0.2283(2) 0.58516(19) 0.0351(7) Uani 1 1 d . C .
F1 F 0.53042(18) 0.54623(17) 0.21900(16) 0.0755(8) Uani 1 1 d . . .
F2 F 0.63289(18) 0.5944(2) 0.08755(16) 0.0857(8) Uani 1 1 d . . .
F3 F 0.58697(16) 0.69676(16) 0.15972(15) 0.0587(6) Uani 1 1 d . . .
F4A F 0.2455(4) 0.6957(7) -0.0760(3) 0.0707(17) Uani 0.875(15) 1 d PU A -1
F5A F 0.4070(4) 0.6232(6) -0.0993(3) 0.0752(15) Uani 0.875(15) 1 d P A -1
F6A F 0.3878(6) 0.7856(4) -0.1346(2) 0.0756(19) Uani 0.875(15) 1 d P A -1
F4B F 0.262(3) 0.647(3) -0.061(2) 0.058(9) Uani 0.125(15) 1 d PU A -2
F5B F 0.4294(18) 0.678(3) -0.1219(14) 0.036(7) Uani 0.125(15) 1 d PU A -2
F6B F 0.317(4) 0.798(2) -0.1189(18) 0.067(9) Uani 0.125(15) 1 d PU A -2
F7 F 0.42226(16) 1.09903(16) 0.01090(12) 0.0540(6) Uani 1 1 d . . .
F8 F 0.47016(15) 1.02117(15) 0.12401(13) 0.0535(6) Uani 1 1 d . . .
F9 F 0.39754(17) 1.17253(15) 0.10536(14) 0.0610(6) Uani 1 1 d . . .
F10 F -0.08557(18) 1.14031(17) 0.20831(15) 0.0660(7) Uani 1 1 d . . .
F11 F -0.07186(18) 1.06347(15) 0.33495(13) 0.0636(7) Uani 1 1 d . . .
F12 F 0.00836(17) 1.20391(14) 0.25742(13) 0.0548(6) Uani 1 1 d . . .
F13 F -0.09194(17) 0.46295(13) 0.28242(13) 0.0500(6) Uani 1 1 d . . .
F14 F -0.24204(18) 0.54220(16) 0.32881(14) 0.0657(7) Uani 1 1 d . . .
F15 F -0.20302(18) 0.51749(13) 0.20690(13) 0.0541(6) Uani 1 1 d . . .
F16 F -0.14123(16) 0.99035(14) 0.05750(12) 0.0478(5) Uani 1 1 d . . .
F17 F -0.24240(18) 0.88462(17) 0.05479(15) 0.0808(8) Uani 1 1 d U . .
F18 F -0.0761(2) 0.90701(15) -0.03144(12) 0.0584(6) Uani 1 1 d . . .
F19 F 0.31288(15) 0.45480(13) 0.47637(12) 0.0446(5) Uani 1 1 d . . .
F20 F 0.15425(17) 0.38849(14) 0.54496(13) 0.0545(6) Uani 1 1 d . . .
F21 F 0.2344(2) 0.39750(13) 0.41168(13) 0.0576(6) Uani 1 1 d . . .
F22A F -0.0496(3) 0.6800(3) 0.6201(2) 0.0664(13) Uani 0.789(7) 1 d PU B -1
F23A F -0.1064(3) 0.7956(2) 0.52181(17) 0.0515(11) Uani 0.789(7) 1 d P B -1
F24A F 0.0414(4) 0.8183(5) 0.5420(3) 0.096(2) Uani 0.789(7) 1 d PU B -1
F22B F -0.0807(15) 0.7052(14) 0.6018(12) 0.073(6) Uani 0.211(7) 1 d PU B -2
F23B F -0.0256(16) 0.8421(11) 0.5073(7) 0.070(5) Uani 0.211(7) 1 d PU B -2
F24B F 0.0704(9) 0.7462(8) 0.5839(7) 0.037(3) Uani 0.211(7) 1 d P B -2
B1 B 0.1475(3) 0.7693(2) 0.2171(2) 0.0203(7) Uani 1 1 d . . .
C1A C 0.4869(14) 0.2557(12) 0.4107(10) 0.046(4) Uiso 0.280(3) 1 d P C -1
H1A H 0.4689 0.2446 0.3633 0.055 Uiso 0.280(3) 1 calc PR C -1
H1B H 0.4419 0.3125 0.4298 0.055 Uiso 0.280(3) 1 calc PR C -1
C1B C 0.4800(13) 0.2880(13) 0.3838(12) 0.035(4) Uiso 0.280(3) 1 d P C -1
H1C H 0.4850 0.3601 0.3466 0.052 Uiso 0.280(3) 1 calc PR C -1
H1D H 0.4196 0.2818 0.4382 0.052 Uiso 0.280(3) 1 calc PR C -1
H1E H 0.4653 0.2464 0.3537 0.052 Uiso 0.280(3) 1 calc PR C -1
C2A C 0.6735(7) 0.2404(7) 0.3168(5) 0.056(2) Uani 0.559(6) 1 d P C -1
H2A H 0.6774 0.3075 0.2713 0.084 Uiso 0.559(6) 1 calc PR C -1
H2B H 0.6467 0.1902 0.3009 0.084 Uiso 0.559(6) 1 calc PR C -1
H2C H 0.7475 0.2179 0.3230 0.084 Uiso 0.559(6) 1 calc PR C -1
C3A C 0.2509(6) 0.1308(7) 0.6316(5) 0.048(2) Uani 0.559(6) 1 d P C -1
H3A H 0.2390 0.0663 0.6258 0.071 Uiso 0.559(6) 1 calc PR C -1
H3B H 0.2553 0.1868 0.5769 0.071 Uiso 0.559(6) 1 calc PR C -1
H3C H 0.1891 0.1456 0.6785 0.071 Uiso 0.559(6) 1 calc PR C -1
C4A C 0.3587(7) 0.0357(6) 0.7259(5) 0.054(2) Uani 0.559(6) 1 d P C -1
H4A H 0.2949 0.0417 0.7752 0.081 Uiso 0.559(6) 1 calc PR C -1
H4B H 0.4275 0.0325 0.7399 0.081 Uiso 0.559(6) 1 calc PR C -1
H4C H 0.3543 -0.0270 0.7140 0.081 Uiso 0.559(6) 1 calc PR C -1
C5A C 0.6789(6) -0.0815(5) 0.6525(4) 0.0391(17) Uani 0.559(6) 1 d P C -1
H5A H 0.7481 -0.0990 0.6678 0.059 Uiso 0.559(6) 1 calc PR C -1
H5B H 0.6742 -0.1244 0.6197 0.059 Uiso 0.559(6) 1 calc PR C -1
H5C H 0.6156 -0.0935 0.7058 0.059 Uiso 0.559(6) 1 calc PR C -1
C6A C 0.7784(5) 0.0374(5) 0.5150(4) 0.0387(17) Uani 0.559(6) 1 d P C -1
H6A H 0.7767 0.1076 0.4749 0.058 Uiso 0.559(6) 1 calc PR C -1
H6B H 0.7737 -0.0113 0.4871 0.058 Uiso 0.559(6) 1 calc PR C -1
H6C H 0.8478 0.0236 0.5298 0.058 Uiso 0.559(6) 1 calc PR C -1
C7A C 0.6360(7) 0.3269(7) 0.4209(6) 0.042(2) Uani 0.559(6) 1 d P C -1
H7A H 0.6294 0.3946 0.3772 0.050 Uiso 0.559(6) 1 calc PR C -1
H7B H 0.7156 0.3107 0.4158 0.050 Uiso 0.559(6) 1 calc PR C -1
C8A C 0.5725(7) 0.3314(6) 0.5115(7) 0.037(2) Uani 0.559(6) 1 d P C -1
H8A H 0.4961 0.3587 0.5125 0.045 Uiso 0.559(6) 1 calc PR C -1
H8B H 0.6082 0.3805 0.5232 0.045 Uiso 0.559(6) 1 calc PR C -1
C9A C 0.3673(8) 0.2199(7) 0.6620(6) 0.041(2) Uani 0.559(6) 1 d P C -1
H9A H 0.3123 0.2242 0.7171 0.050 Uiso 0.559(6) 1 calc PR C -1
H9B H 0.3486 0.2762 0.6138 0.050 Uiso 0.559(6) 1 calc PR C -1
C10A C 0.4818(9) 0.2359(9) 0.6620(7) 0.043(2) Uani 0.559(6) 1 d P C -1
H10A H 0.4826 0.3045 0.6666 0.052 Uiso 0.559(6) 1 calc PR C -1
H10B H 0.4982 0.1837 0.7134 0.052 Uiso 0.559(6) 1 calc PR C -1
C11A C 0.6913(15) 0.0959(17) 0.6409(11) 0.036(3) Uani 0.559(6) 1 d P C -1
H11A H 0.6373 0.0794 0.7000 0.043 Uiso 0.559(6) 1 calc PR C -1
H11B H 0.7665 0.0822 0.6477 0.043 Uiso 0.559(6) 1 calc PR C -1
C12A C 0.6785(6) 0.2054(5) 0.5962(5) 0.0339(16) Uani 0.559(6) 1 d P C -1
H12A H 0.7358 0.2254 0.5386 0.041 Uiso 0.559(6) 1 calc PR C -1
H12B H 0.6880 0.2452 0.6306 0.041 Uiso 0.559(6) 1 calc PR C -1
C1C C 0.3258(16) 0.1611(15) 0.5898(12) 0.044(5) Uiso 0.220(3) 1 d P C -2
H1F H 0.3148 0.2368 0.5720 0.053 Uiso 0.220(3) 1 calc PR C -2
H1G H 0.2656 0.1268 0.5873 0.053 Uiso 0.220(3) 1 calc PR C -2
C1D C 0.278(2) 0.1773(14) 0.6035(14) 0.037(5) Uiso 0.220(3) 1 d P C -2
H1H H 0.2134 0.2031 0.6420 0.056 Uiso 0.220(3) 1 calc PR C -2
H1I H 0.2540 0.1306 0.5825 0.056 Uiso 0.220(3) 1 calc PR C -2
H1J H 0.3146 0.2352 0.5538 0.056 Uiso 0.220(3) 1 calc PR C -2
C2B C 0.2912(8) 0.0285(8) 0.7274(6) 0.051(3) Uani 0.441(6) 1 d P C -2
H2D H 0.3373 -0.0116 0.7641 0.076 Uiso 0.441(6) 1 calc PR C -2
H2E H 0.2709 -0.0154 0.7018 0.076 Uiso 0.441(6) 1 calc PR C -2
H2F H 0.2238 0.0551 0.7627 0.076 Uiso 0.441(6) 1 calc PR C -2
C3B C 0.5241(8) 0.2808(7) 0.3447(6) 0.048(3) Uani 0.441(6) 1 d P C -2
H3D H 0.4495 0.3033 0.3741 0.072 Uiso 0.441(6) 1 calc PR C -2
H3E H 0.5190 0.2224 0.3274 0.072 Uiso 0.441(6) 1 calc PR C -2
H3F H 0.5588 0.3374 0.2929 0.072 Uiso 0.441(6) 1 calc PR C -2
C4B C 0.7020(8) 0.2235(9) 0.3646(8) 0.064(3) Uani 0.441(6) 1 d P C -2
H4D H 0.7345 0.2819 0.3136 0.097 Uiso 0.441(6) 1 calc PR C -2
H4E H 0.7040 0.1642 0.3463 0.097 Uiso 0.441(6) 1 calc PR C -2
H4F H 0.7445 0.2064 0.4057 0.097 Uiso 0.441(6) 1 calc PR C -2
C5B C 0.6052(8) -0.0524(7) 0.6905(6) 0.053(3) Uani 0.441(6) 1 d P C -2
H5D H 0.6544 -0.0921 0.7247 0.079 Uiso 0.441(6) 1 calc PR C -2
H5E H 0.5679 -0.0992 0.6786 0.079 Uiso 0.441(6) 1 calc PR C -2
H5F H 0.5496 -0.0128 0.7234 0.079 Uiso 0.441(6) 1 calc PR C -2
C6B C 0.7646(8) -0.0353(9) 0.5638(7) 0.068(3) Uani 0.441(6) 1 d P C -2
H6D H 0.8061 0.0063 0.5052 0.102 Uiso 0.441(6) 1 calc PR C -2
H6E H 0.7349 -0.0939 0.5606 0.102 Uiso 0.441(6) 1 calc PR C -2
H6F H 0.8141 -0.0603 0.6000 0.102 Uiso 0.441(6) 1 calc PR C -2
C7B C 0.3779(11) 0.1843(10) 0.7032(8) 0.049(3) Uani 0.441(6) 1 d P C -2
H7C H 0.3069 0.2156 0.7313 0.059 Uiso 0.441(6) 1 calc PR C -2
H7D H 0.4112 0.1400 0.7487 0.059 Uiso 0.441(6) 1 calc PR C -2
C8B C 0.4547(12) 0.2653(12) 0.6387(10) 0.047(4) Uani 0.441(6) 1 d P C -2
H8C H 0.4708 0.3057 0.6698 0.057 Uiso 0.441(6) 1 calc PR C -2
H8D H 0.4159 0.3122 0.5978 0.057 Uiso 0.441(6) 1 calc PR C -2
C9B C 0.5794(10) 0.3375(9) 0.4398(9) 0.052(3) Uani 0.441(6) 1 d P C -2
H9C H 0.6202 0.3966 0.3930 0.062 Uiso 0.441(6) 1 calc PR C -2
H9D H 0.5000 0.3594 0.4573 0.062 Uiso 0.441(6) 1 calc PR C -2
C10B C 0.6218(9) 0.3094(10) 0.5160(11) 0.059(4) Uani 0.441(6) 1 d P C -2
H10C H 0.7019 0.2900 0.4981 0.071 Uiso 0.441(6) 1 calc PR C -2
H10D H 0.6131 0.3699 0.5353 0.071 Uiso 0.441(6) 1 calc PR C -2
C11B C 0.719(2) 0.096(3) 0.6265(17) 0.049(6) Uani 0.441(6) 1 d P C -2
H11C H 0.7823 0.1315 0.5778 0.059 Uiso 0.441(6) 1 calc PR C -2
H11D H 0.7470 0.0562 0.6764 0.059 Uiso 0.441(6) 1 calc PR C -2
C12B C 0.6277(8) 0.1767(9) 0.6528(8) 0.058(3) Uani 0.441(6) 1 d P C -2
H12C H 0.5736 0.1426 0.7095 0.069 Uiso 0.441(6) 1 calc PR C -2
H12D H 0.6627 0.2301 0.6600 0.069 Uiso 0.441(6) 1 calc PR C -2
C13 C 0.2550(2) 0.72542(19) 0.15322(17) 0.0212(6) Uani 1 1 d . . .
C14 C 0.3544(2) 0.6923(2) 0.17221(18) 0.0230(6) Uani 1 1 d . . .
H14 H 0.3589 0.6926 0.2259 0.028 Uiso 1 1 calc R . .
C15 C 0.4475(2) 0.6589(2) 0.11658(19) 0.0260(7) Uani 1 1 d . . .
C16 C 0.4452(2) 0.6597(2) 0.03695(19) 0.0282(7) Uani 1 1 d . . .
H16 H 0.5085 0.6372 -0.0016 0.034 Uiso 1 1 calc R . .
C17 C 0.3486(3) 0.6940(2) 0.01478(18) 0.0277(7) Uani 1 1 d . A .
C18 C 0.2561(2) 0.7255(2) 0.07170(18) 0.0244(6) Uani 1 1 d . . .
H18 H 0.1907 0.7481 0.0549 0.029 Uiso 1 1 calc R . .
C19 C 0.5482(3) 0.6235(3) 0.1447(2) 0.0374(8) Uani 1 1 d . . .
C20 C 0.3460(3) 0.7012(3) -0.0733(2) 0.0435(9) Uani 1 1 d . . .
C21 C 0.1626(2) 0.8918(2) 0.19786(17) 0.0204(6) Uani 1 1 d . . .
C22 C 0.2652(2) 0.9386(2) 0.15401(17) 0.0220(6) Uani 1 1 d . . .
H22 H 0.3281 0.8995 0.1312 0.026 Uiso 1 1 calc R . .
C23 C 0.2774(2) 1.0405(2) 0.14294(17) 0.0232(6) Uani 1 1 d . . .
C24 C 0.1886(2) 1.1007(2) 0.17515(18) 0.0252(7) Uani 1 1 d . . .
H24 H 0.1973 1.1699 0.1683 0.030 Uiso 1 1 calc R . .
C25 C 0.0863(2) 1.0561(2) 0.21798(18) 0.0239(6) Uani 1 1 d . . .
C26 C 0.0745(2) 0.9554(2) 0.22741(17) 0.0224(6) Uani 1 1 d . . .
H26 H 0.0027 0.9282 0.2555 0.027 Uiso 1 1 calc R . .
C27 C 0.3904(3) 1.0841(2) 0.0955(2) 0.0332(8) Uani 1 1 d . . .
C28 C -0.0138(3) 1.1163(3) 0.2536(2) 0.0370(8) Uani 1 1 d . . .
C29 C 0.0354(2) 0.7534(2) 0.19810(16) 0.0186(6) Uani 1 1 d . . .
C30 C -0.0155(2) 0.6596(2) 0.23424(17) 0.0212(6) Uani 1 1 d . . .
H30 H 0.0112 0.6053 0.2758 0.025 Uiso 1 1 calc R . .
C31 C -0.1036(2) 0.6420(2) 0.21203(17) 0.0222(6) Uani 1 1 d . . .
C32 C -0.1452(2) 0.7188(2) 0.15217(17) 0.0241(6) Uani 1 1 d . . .
H32 H -0.2053 0.7072 0.1366 0.029 Uiso 1 1 calc R . .
C33 C -0.0970(2) 0.8130(2) 0.11554(17) 0.0245(6) Uani 1 1 d . . .
C34 C -0.0090(2) 0.8300(2) 0.13790(17) 0.0229(6) Uani 1 1 d . . .
H34 H 0.0222 0.8957 0.1115 0.027 Uiso 1 1 calc R . .
C35 C -0.1587(3) 0.5417(2) 0.2560(2) 0.0325(7) Uani 1 1 d . . .
C36 C -0.1394(3) 0.8983(3) 0.0497(2) 0.0397(9) Uani 1 1 d . . .
C37 C 0.1331(2) 0.7060(2) 0.32144(17) 0.0207(6) Uani 1 1 d . . .
C38 C 0.1741(2) 0.6054(2) 0.35118(18) 0.0238(6) Uani 1 1 d . . .
H38 H 0.2138 0.5718 0.3100 0.029 Uiso 1 1 calc R . .
C39 C 0.1589(2) 0.5522(2) 0.43931(19) 0.0273(7) Uani 1 1 d . . .
C40 C 0.0989(3) 0.5966(2) 0.50202(19) 0.0312(7) Uani 1 1 d . . .
H40 H 0.0883 0.5604 0.5620 0.037 Uiso 1 1 calc R . .
C41 C 0.0548(2) 0.6956(2) 0.47426(18) 0.0293(7) Uani 1 1 d . B .
C42 C 0.0727(2) 0.7483(2) 0.38658(18) 0.0241(6) Uani 1 1 d . . .
H42 H 0.0425 0.8166 0.3698 0.029 Uiso 1 1 calc R . .
C43 C 0.2139(3) 0.4489(2) 0.4672(2) 0.0373(8) Uani 1 1 d . . .
C44 C -0.0111(3) 0.7472(3) 0.5393(2) 0.0465(10) Uani 1 1 d . . .
C45 C 0.9099(4) 0.6312(3) 0.9608(3) 0.0873(16) Uani 1 1 d . . .
H45A H 0.9727 0.6702 0.9159 0.131 Uiso 1 1 calc R . .
H45B H 0.9344 0.5854 1.0101 0.131 Uiso 1 1 calc R . .
H45C H 0.8507 0.6788 0.9806 0.131 Uiso 1 1 calc R . .
C46 C 0.8683(4) 0.5701(3) 0.9249(3) 0.0792(15) Uani 1 1 d . . .
H46A H 0.9319 0.5377 0.8899 0.095 Uiso 1 1 calc R . .
H46B H 0.8237 0.5146 0.9732 0.095 Uiso 1 1 calc R . .
C47 C 0.7605(4) 0.5753(3) 0.8366(3) 0.0819(15) Uani 1 1 d . . .
H47A H 0.7159 0.5189 0.8838 0.098 Uiso 1 1 calc R . .
H47B H 0.8226 0.5443 0.7993 0.098 Uiso 1 1 calc R . .
C48 C 0.6915(4) 0.6414(4) 0.7851(3) 0.0749(14) Uani 1 1 d . . .
H48A H 0.6336 0.6768 0.8204 0.112 Uiso 1 1 calc R . .
H48B H 0.6570 0.5996 0.7660 0.112 Uiso 1 1 calc R . .
H48C H 0.7375 0.6921 0.7341 0.112 Uiso 1 1 calc R . .

loop_
_atom_site_aniso_label
_atom_site_aniso_U_11
_atom_site_aniso_U_22
_atom_site_aniso_U_33
_atom_site_aniso_U_23
_atom_site_aniso_U_13
_atom_site_aniso_U_12
Dy1 0.03104(9) 0.02826(8) 0.03141(9) -0.01277(6) -0.00952(7) -0.00967(6)
O1 0.0685(19) 0.0403(15) 0.0494(17) -0.0175(13) -0.0082(15) -0.0063(14)
N1 0.0451(19) 0.0244(15) 0.0428(18) -0.0073(13) -0.0049(15) -0.0105(13)
N2 0.0369(18) 0.0381(17) 0.048(2) -0.0220(15) -0.0038(15) -0.0067(13)
N3 0.0395(17) 0.0372(16) 0.0432(17) -0.0213(14) -0.0244(14) 0.0050(13)
N4 0.0285(16) 0.0396(16) 0.0491(18) -0.0277(14) -0.0124(14) -0.0023(13)
F1 0.0453(14) 0.0687(16) 0.0857(18) 0.0233(14) -0.0367(13) -0.0061(12)
F2 0.0415(14) 0.152(2) 0.0854(19) -0.0770(18) -0.0270(14) 0.0440(15)
F3 0.0388(12) 0.0641(14) 0.0905(17) -0.0301(13) -0.0359(12) -0.0029(11)
F4A 0.044(2) 0.147(5) 0.038(2) -0.046(3) -0.0118(16) -0.016(3)
F5A 0.103(3) 0.087(4) 0.056(3) -0.052(3) -0.024(2) 0.011(3)
F6A 0.109(5) 0.092(3) 0.0236(16) 0.0034(16) -0.022(2) -0.048(3)
F4B 0.064(12) 0.073(13) 0.055(11) -0.023(9) -0.037(8) -0.006(8)
F5B 0.038(9) 0.053(12) 0.025(8) -0.021(8) -0.015(6) 0.006(7)
F6B 0.081(13) 0.077(12) 0.042(10) -0.010(7) -0.032(9) 0.007(9)
F7 0.0390(12) 0.0830(16) 0.0321(12) -0.0090(11) 0.0004(9) -0.0288(11)
F8 0.0308(11) 0.0562(13) 0.0666(15) -0.0006(11) -0.0203(11) -0.0170(10)
F9 0.0490(14) 0.0431(12) 0.0879(17) -0.0287(12) 0.0015(12) -0.0267(10)
F10 0.0474(14) 0.0901(17) 0.0844(18) -0.0569(14) -0.0350(13) 0.0320(12)
F11 0.0609(15) 0.0496(13) 0.0508(14) -0.0177(11) 0.0198(11) -0.0002(11)
F12 0.0541(14) 0.0422(12) 0.0710(15) -0.0377(11) -0.0018(11) -0.0035(10)
F13 0.0609(14) 0.0252(10) 0.0685(14) 0.0043(10) -0.0420(12) -0.0117(9)
F14 0.0627(15) 0.0551(14) 0.0597(15) -0.0145(11) 0.0171(12) -0.0388(12)
F15 0.0826(16) 0.0362(11) 0.0614(14) 0.0008(10) -0.0519(13) -0.0252(11)
F16 0.0559(13) 0.0354(11) 0.0467(13) 0.0000(10) -0.0271(11) 0.0065(10)
F17 0.0589(14) 0.0738(14) 0.0920(16) 0.0388(12) -0.0581(13) -0.0318(11)
F18 0.0985(18) 0.0487(13) 0.0242(11) 0.0038(9) -0.0282(12) -0.0090(12)
F19 0.0375(12) 0.0363(11) 0.0608(14) -0.0085(10) -0.0241(10) -0.0005(9)
F20 0.0564(14) 0.0400(12) 0.0471(13) 0.0183(10) -0.0204(11) -0.0134(10)
F21 0.1037(19) 0.0269(11) 0.0556(14) -0.0107(10) -0.0471(14) 0.0041(11)
F22A 0.052(2) 0.095(3) 0.0174(16) -0.0015(16) 0.0008(15) 0.027(2)
F23A 0.063(2) 0.0498(19) 0.0376(17) -0.0187(14) -0.0137(15) 0.0144(16)
F24A 0.076(3) 0.147(5) 0.090(4) -0.097(4) 0.029(2) -0.057(3)
F22B 0.068(7) 0.072(7) 0.071(7) -0.026(5) -0.011(5) -0.004(5)
F23B 0.096(10) 0.068(8) 0.039(6) -0.029(5) -0.021(6) 0.044(7)
F24B 0.054(7) 0.027(6) 0.034(6) -0.022(5) -0.012(5) 0.009(5)
B1 0.0225(17) 0.0226(17) 0.0163(16) -0.0038(13) -0.0070(14) -0.0060(13)
C2A 0.052(5) 0.067(5) 0.031(4) -0.006(4) -0.002(4) 0.004(4)
C3A 0.029(4) 0.057(5) 0.053(5) -0.021(4) -0.002(4) -0.012(3)
C4A 0.063(6) 0.047(5) 0.046(5) -0.005(4) -0.016(5) -0.011(4)
C5A 0.043(4) 0.037(4) 0.035(4) -0.005(3) -0.018(3) 0.002(3)
C6A 0.032(4) 0.041(4) 0.036(4) -0.012(3) -0.004(3) 0.000(3)
C7A 0.048(5) 0.038(4) 0.037(5) -0.004(4) -0.010(5) -0.018(5)
C8A 0.043(5) 0.018(4) 0.059(5) -0.017(3) -0.020(5) -0.001(4)
C9A 0.034(4) 0.053(6) 0.045(6) -0.034(5) -0.002(4) -0.002(4)
C10A 0.048(7) 0.056(7) 0.050(6) -0.033(5) -0.028(4) -0.001(5)
C11A 0.036(10) 0.052(6) 0.036(5) -0.024(5) -0.024(6) 0.003(7)
C12A 0.034(4) 0.041(4) 0.041(4) -0.022(3) -0.015(3) -0.010(3)
C2B 0.036(6) 0.055(6) 0.042(6) -0.010(4) 0.010(5) -0.011(5)
C3B 0.056(6) 0.037(5) 0.030(5) 0.005(4) -0.002(5) -0.005(4)
C4B 0.041(6) 0.069(7) 0.073(9) -0.035(7) 0.007(6) 0.000(5)
C5B 0.051(6) 0.064(6) 0.047(6) -0.016(5) -0.017(5) -0.016(5)
C6B 0.060(7) 0.087(9) 0.069(8) -0.039(7) -0.031(6) 0.018(7)
C7B 0.038(6) 0.072(10) 0.053(8) -0.046(7) -0.012(6) 0.011(6)
C8B 0.039(7) 0.076(10) 0.058(9) -0.058(8) -0.024(6) 0.020(6)
C9B 0.059(8) 0.022(5) 0.058(8) -0.015(5) 0.012(7) -0.021(6)
C10B 0.027(6) 0.052(8) 0.116(11) -0.060(8) -0.006(7) -0.005(5)
C11B 0.019(9) 0.059(9) 0.083(15) -0.040(10) -0.017(7) 0.007(6)
C12B 0.040(6) 0.090(8) 0.071(8) -0.063(7) -0.010(5) -0.010(6)
C13 0.0251(16) 0.0170(14) 0.0205(15) -0.0021(11) -0.0062(13) -0.0090(12)
C14 0.0258(16) 0.0239(15) 0.0214(15) -0.0059(12) -0.0088(13) -0.0068(12)
C15 0.0240(16) 0.0245(16) 0.0298(17) -0.0085(13) -0.0066(14) -0.0055(13)
C16 0.0244(17) 0.0283(16) 0.0301(18) -0.0136(14) 0.0010(14) -0.0072(13)
C17 0.0288(17) 0.0341(17) 0.0208(16) -0.0101(13) -0.0018(13) -0.0137(14)
C18 0.0231(16) 0.0280(16) 0.0225(16) -0.0064(13) -0.0063(13) -0.0087(13)
C19 0.0253(18) 0.045(2) 0.040(2) -0.0154(17) -0.0065(16) -0.0002(16)
C20 0.036(2) 0.070(3) 0.032(2) -0.028(2) -0.0023(17) -0.012(2)
C21 0.0233(15) 0.0253(15) 0.0135(14) -0.0031(12) -0.0083(12) -0.0052(12)
C22 0.0236(16) 0.0262(15) 0.0164(14) -0.0046(12) -0.0075(12) -0.0038(12)
C23 0.0252(16) 0.0261(16) 0.0185(15) -0.0036(12) -0.0067(13) -0.0102(13)
C24 0.0353(18) 0.0220(15) 0.0224(16) -0.0060(12) -0.0132(14) -0.0056(13)
C25 0.0276(17) 0.0268(16) 0.0184(15) -0.0074(12) -0.0087(13) -0.0005(13)
C26 0.0237(16) 0.0262(15) 0.0160(14) -0.0035(12) -0.0061(12) -0.0059(12)
C27 0.0318(19) 0.0296(18) 0.039(2) -0.0077(15) -0.0108(16) -0.0111(15)
C28 0.040(2) 0.037(2) 0.034(2) -0.0144(16) -0.0071(17) -0.0032(16)
C29 0.0175(14) 0.0242(15) 0.0131(13) -0.0057(11) -0.0024(11) -0.0038(11)
C30 0.0208(15) 0.0247(15) 0.0171(14) -0.0047(12) -0.0060(12) -0.0025(12)
C31 0.0242(16) 0.0252(15) 0.0161(14) -0.0042(12) -0.0043(12) -0.0083(12)
C32 0.0201(15) 0.0332(17) 0.0192(15) -0.0062(13) -0.0059(12) -0.0078(13)
C33 0.0238(16) 0.0305(16) 0.0150(14) 0.0012(12) -0.0073(12) -0.0069(13)
C34 0.0238(16) 0.0249(15) 0.0162(14) -0.0010(12) -0.0041(12) -0.0090(12)
C35 0.0361(19) 0.0309(18) 0.0327(19) -0.0044(15) -0.0157(16) -0.0106(15)
C36 0.040(2) 0.043(2) 0.034(2) 0.0092(16) -0.0241(17) -0.0194(17)
C37 0.0195(15) 0.0262(15) 0.0190(15) -0.0038(12) -0.0088(12) -0.0098(12)
C38 0.0242(16) 0.0269(16) 0.0232(16) -0.0063(13) -0.0093(13) -0.0089(13)
C39 0.0313(18) 0.0257(16) 0.0247(16) 0.0009(13) -0.0135(14) -0.0114(13)
C40 0.0340(19) 0.0395(19) 0.0163(15) 0.0034(14) -0.0101(14) -0.0154(15)
C41 0.0286(17) 0.0420(19) 0.0180(15) -0.0076(14) -0.0070(13) -0.0087(14)
C42 0.0224(16) 0.0286(16) 0.0207(15) -0.0046(13) -0.0078(13) -0.0045(12)
C43 0.051(2) 0.0306(18) 0.0328(19) 0.0007(15) -0.0232(18) -0.0117(16)
C44 0.055(3) 0.060(3) 0.0200(19) -0.0120(18) -0.0007(18) -0.014(2)
C45 0.118(5) 0.075(3) 0.071(3) -0.016(3) -0.044(3) 0.003(3)
C46 0.116(4) 0.049(3) 0.066(3) -0.020(2) -0.030(3) 0.022(3)
C47 0.118(5) 0.044(3) 0.092(4) -0.031(3) -0.030(3) -0.011(3)
C48 0.060(3) 0.099(4) 0.081(4) -0.059(3) -0.002(3) -0.015(3)

loop_
_atom_type_symbol
_atom_type_description
_atom_type_scat_dispersion_real
_atom_type_scat_dispersion_imag
_atom_type_scat_source
C C 0.0033 0.0016 'International Tables Vol C Tables 4.2.6.8 and 6.1.1.4'
H H 0.0000 0.0000 'International Tables Vol C Tables 4.2.6.8 and 6.1.1.4'
B B 0.0013 0.0007 'International Tables Vol C Tables 4.2.6.8 and 6.1.1.4'
Dy Dy -0.1892 4.4098 'International Tables Vol C Tables 4.2.6.8 and 6.1.1.4'
F F 0.0171 0.0103 'International Tables Vol C Tables 4.2.6.8 and 6.1.1.4'
N N 0.0061 0.0033 'International Tables Vol C Tables 4.2.6.8 and 6.1.1.4'
O O 0.0106 0.0060 'International Tables Vol C Tables 4.2.6.8 and 6.1.1.4'

loop_
_geom_angle_atom_site_label_1
_geom_angle_atom_site_label_2
_geom_angle_atom_site_label_3
_geom_angle
_geom_angle_site_symmetry_1
_geom_angle_site_symmetry_3
N2 Dy1 N1 116.01(9) . .
N2 Dy1 N3 105.00(10) . .
N1 Dy1 N3 106.37(9) . .
N2 Dy1 C1C 27.8(4) . .
N1 Dy1 C1C 97.8(4) . .
N3 Dy1 C1C 132.3(4) . .
N2 Dy1 N4 70.42(9) . .
N1 Dy1 N4 70.28(9) . .
N3 Dy1 N4 70.08(8) . .
C1C Dy1 N4 80.8(4) . .
N2 Dy1 C1A 96.4(4) . .
N1 Dy1 C1A 29.6(3) . .
N3 Dy1 C1A 135.3(4) . .
C1C Dy1 C1A 72.4(6) . .
N4 Dy1 C1A 81.3(3) . .
N2 Dy1 Dy1 111.13(6) . 2_656
N1 Dy1 Dy1 110.89(6) . 2_656
N3 Dy1 Dy1 106.73(6) . 2_656
C1C Dy1 Dy1 101.8(4) . 2_656
N4 Dy1 Dy1 176.80(6) . 2_656
C1A Dy1 Dy1 101.1(3) . 2_656
N2 Dy1 H1 113.7(16) . .
N1 Dy1 H1 83.7(14) . .
N3 Dy1 H1 130.4(15) . .
C1C Dy1 H1 92.1(17) . .
N4 Dy1 H1 151.7(13) . .
C1A Dy1 H1 70.4(14) . .
Dy1 Dy1 H1 30.7(13) 2_656 .
N2 Dy1 H2 141.7(15) . .
N1 Dy1 H2 101.2(15) . .
N3 Dy1 H2 70.7(15) . .
C1C Dy1 H2 143.5(15) . .
N4 Dy1 H2 135.1(14) . .
C1A Dy1 H2 113.4(16) . .
Dy1 Dy1 H2 42.1(14) 2_656 .
H1 Dy1 H2 59.7(19) . .
N2 Dy1 H3 143.2(15) . .
N1 Dy1 H3 78.4(14) . .
N3 Dy1 H3 102.3(16) . .
C1C Dy1 H3 122.8(17) . .
N4 Dy1 H3 143.4(14) . .
C1A Dy1 H3 80.6(15) . .
Dy1 Dy1 H3 36.1(14) 2_656 .
H1 Dy1 H3 30.8(17) . .
H2 Dy1 H3 35.0(17) . .
C46 O1 C47 115.5(3) . .
C1A N1 C7A 118.9(8) . .
C4B N1 C3B 112.4(6) . .
C4B N1 C9B 114.0(7) . .
C3B N1 C9B 105.7(7) . .
C1A N1 C2A 114.9(8) . .
C7A N1 C2A 105.4(5) . .
C4B N1 C1B 140.6(8) . .
C9B N1 C1B 88.3(8) . .
C1A N1 Dy1 78.6(6) . .
C4B N1 Dy1 105.2(5) . .
C7A N1 Dy1 116.8(4) . .
C3B N1 Dy1 112.2(4) . .
C9B N1 Dy1 107.3(5) . .
C2A N1 Dy1 121.2(4) . .
C1B N1 Dy1 97.7(7) . .
C1C N2 C4A 148.1(10) . .
C1C N2 C9A 93.2(10) . .
C4A N2 C9A 114.5(5) . .
C4A N2 C1D 137.9(9) . .
C9A N2 C1D 86.0(8) . .
C4A N2 C3A 110.9(5) . .
C9A N2 C3A 105.4(5) . .
C1C N2 C7B 121.5(11) . .
C1D N2 C7B 110.7(9) . .
C3A N2 C7B 122.2(6) . .
C1C N2 C2B 117.2(10) . .
C9A N2 C2B 124.6(6) . .
C1D N2 C2B 104.2(9) . .
C7B N2 C2B 102.9(6) . .
C1C N2 Dy1 77.9(9) . .
C4A N2 Dy1 105.6(4) . .
C9A N2 Dy1 109.0(4) . .
C1D N2 Dy1 101.1(9) . .
C3A N2 Dy1 111.6(3) . .
C7B N2 Dy1 116.0(5) . .
C2B N2 Dy1 121.4(4) . .
C6B N3 C5A 65.5(5) . .
C6B N3 C11B 110.1(11) . .
C5A N3 C11A 114.1(8) . .
C5A N3 C6A 106.6(4) . .
C11A N3 C6A 106.8(8) . .
C6B N3 C5B 106.0(6) . .
C11B N3 C5B 104.1(11) . .
C6B N3 Dy1 119.2(4) . .
C5A N3 Dy1 118.4(3) . .
C11B N3 Dy1 117.2(12) . .
C11A N3 Dy1 109.9(7) . .
C6A N3 Dy1 99.2(3) . .
C5B N3 Dy1 97.4(4) . .
C10A N4 C12A 112.7(4) . .
C10A N4 C8A 109.8(6) . .
C12A N4 C8A 105.9(4) . .
C10B N4 C12B 113.1(7) . .
C8B N4 C12B 103.0(6) . .
C10B N4 Dy1 111.8(6) . .
C10A N4 Dy1 111.5(5) . .
C12A N4 Dy1 109.5(3) . .
C8A N4 Dy1 107.1(4) . .
C8B N4 Dy1 107.2(6) . .
C12B N4 Dy1 109.7(4) . .
C13 B1 C29 108.4(2) . .
C13 B1 C21 109.1(2) . .
C29 B1 C21 111.1(2) . .
C13 B1 C37 112.0(2) . .
C29 B1 C37 107.5(2) . .
C21 B1 C37 108.7(2) . .
N1 C1A Dy1 71.8(7) . .
N1 C1A H1A 116.4 . .
Dy1 C1A H1A 116.4 . .
N1 C1A H1B 116.4 . .
Dy1 C1A H1B 116.4 . .
H1A C1A H1B 113.4 . .
N1 C1B H1C 109.5 . .
N1 C1B H1D 109.5 . .
N1 C1B H1E 109.5 . .
N1 C2A H2A 109.5 . .
N1 C2A H2B 109.5 . .
N1 C2A H2C 109.5 . .
N2 C3A H3A 109.5 . .
N2 C3A H3B 109.5 . .
N2 C3A H3C 109.5 . .
N2 C4A H4A 109.5 . .
N2 C4A H4B 109.5 . .
N2 C4A H4C 109.5 . .
N3 C5A H5A 109.5 . .
N3 C5A H5B 109.5 . .
N3 C5A H5C 109.5 . .
N3 C6A H6A 109.5 . .
N3 C6A H6B 109.5 . .
N3 C6A H6C 109.5 . .
N1 C7A C8A 110.0(7) . .
N1 C7A H7A 109.7 . .
C8A C7A H7A 109.7 . .
N1 C7A H7B 109.7 . .
C8A C7A H7B 109.7 . .
H7A C7A H7B 108.2 . .
C7A C8A N4 115.1(6) . .
C7A C8A H8A 108.5 . .
N4 C8A H8A 108.5 . .
C7A C8A H8B 108.5 . .
N4 C8A H8B 108.5 . .
H8A C8A H8B 107.5 . .
N2 C9A C10A 113.7(8) . .
N2 C9A H9A 108.8 . .
C10A C9A H9A 108.8 . .
N2 C9A H9B 108.8 . .
C10A C9A H9B 108.8 . .
H9A C9A H9B 107.7 . .
N4 C10A C9A 111.8(7) . .
N4 C10A H10A 109.3 . .
C9A C10A H10A 109.3 . .
N4 C10A H10B 109.3 . .
C9A C10A H10B 109.3 . .
H10A C10A H10B 107.9 . .
C12A C11A N3 117.4(11) . .
C12A C11A H11A 108.0 . .
N3 C11A H11A 108.0 . .
C12A C11A H11B 108.0 . .
N3 C11A H11B 108.0 . .
H11A C11A H11B 107.2 . .
C11A C12A N4 109.2(8) . .
C11A C12A H12A 109.8 . .
N4 C12A H12A 109.8 . .
C11A C12A H12B 109.8 . .
N4 C12A H12B 109.8 . .
H12A C12A H12B 108.3 . .
N2 C1C Dy1 74.3(9) . .
N2 C1C H1F 116.1 . .
Dy1 C1C H1F 116.1 . .
N2 C1C H1G 116.1 . .
Dy1 C1C H1G 116.1 . .
H1F C1C H1G 113.1 . .
N2 C1D H1H 109.5 . .
N2 C1D H1I 109.5 . .
H1H C1D H1I 109.5 . .
N2 C1D H1J 109.5 . .
H1H C1D H1J 109.5 . .
H1I C1D H1J 109.5 . .
N2 C2B H2D 109.5 . .
N2 C2B H2E 109.5 . .
H2D C2B H2E 109.5 . .
N2 C2B H2F 109.5 . .
H2D C2B H2F 109.5 . .
H2E C2B H2F 109.5 . .
N1 C3B H3D 109.5 . .
N1 C3B H3E 109.5 . .
H3D C3B H3E 109.5 . .
N1 C3B H3F 109.5 . .
H3D C3B H3F 109.5 . .
H3E C3B H3F 109.5 . .
N1 C4B H4D 109.5 . .
N1 C4B H4E 109.5 . .
H4D C4B H4E 109.5 . .
N1 C4B H4F 109.5 . .
H4D C4B H4F 109.5 . .
H4E C4B H4F 109.5 . .
N3 C5B H5D 109.5 . .
N3 C5B H5E 109.5 . .
H5D C5B H5E 109.5 . .
N3 C5B H5F 109.5 . .
H5D C5B H5F 109.5 . .
H5E C5B H5F 109.5 . .
N3 C6B H6D 109.5 . .
N3 C6B H6E 109.5 . .
H6D C6B H6E 109.5 . .
N3 C6B H6F 109.5 . .
H6D C6B H6F 109.5 . .
H6E C6B H6F 109.5 . .
C8B C7B N2 106.6(9) . .
C8B C7B H7C 110.4 . .
N2 C7B H7C 110.4 . .
C8B C7B H7D 110.4 . .
N2 C7B H7D 110.4 . .
H7C C7B H7D 108.6 . .
C7B C8B N4 116.3(11) . .
C7B C8B H8C 108.2 . .
N4 C8B H8C 108.2 . .
C7B C8B H8D 108.2 . .
N4 C8B H8D 108.2 . .
H8C C8B H8D 107.4 . .
C10B C9B N1 112.7(10) . .
C10B C9B H9C 109.0 . .
N1 C9B H9C 109.0 . .
C10B C9B H9D 109.0 . .
N1 C9B H9D 109.0 . .
H9C C9B H9D 107.8 . .
N4 C10B C9B 111.9(9) . .
N4 C10B H10C 109.2 . .
C9B C10B H10C 109.2 . .
N4 C10B H10D 109.2 . .
C9B C10B H10D 109.2 . .
H10C C10B H10D 107.9 . .
N3 C11B C12B 111.8(16) . .
N3 C11B H11C 109.3 . .
C12B C11B H11C 109.3 . .
N3 C11B H11D 109.3 . .
C12B C11B H11D 109.3 . .
H11C C11B H11D 107.9 . .
N4 C12B C11B 112.6(11) . .
N4 C12B H12C 109.1 . .
C11B C12B H12C 109.1 . .
N4 C12B H12D 109.1 . .
C11B C12B H12D 109.1 . .
H12C C12B H12D 107.8 . .
C14 C13 C18 114.9(3) . .
C14 C13 B1 123.0(2) . .
C18 C13 B1 122.0(3) . .
C15 C14 C13 123.2(3) . .
C15 C14 H14 118.4 . .
C13 C14 H14 118.4 . .
C16 C15 C14 120.2(3) . .
C16 C15 C19 121.4(3) . .
C14 C15 C19 118.4(3) . .
C15 C16 C17 118.4(3) . .
C15 C16 H16 120.8 . .
C17 C16 H16 120.8 . .
C16 C17 C18 120.6(3) . .
C16 C17 C20 119.4(3) . .
C18 C17 C20 119.9(3) . .
C17 C18 C13 122.7(3) . .
C17 C18 H18 118.7 . .
C13 C18 H18 118.7 . .
F2 C19 F1 106.9(3) . .
F2 C19 F3 104.9(3) . .
F1 C19 F3 104.2(3) . .
F2 C19 C15 114.3(3) . .
F1 C19 C15 113.1(3) . .
F3 C19 C15 112.5(3) . .
F6A C20 F4A 107.3(4) . .
F5B C20 F4B 110.7(18) . .
F6A C20 F5A 105.4(4) . .
F4A C20 F5A 105.4(4) . .
F5B C20 F6B 104.9(14) . .
F4B C20 F6B 102.8(16) . .
F5B C20 C17 117.7(10) . .
F6A C20 C17 113.1(3) . .
F4A C20 C17 113.6(3) . .
F4B C20 C17 107.6(15) . .
F5A C20 C17 111.4(3) . .
F6B C20 C17 112.1(11) . .
C26 C21 C22 115.1(2) . .
C26 C21 B1 121.9(2) . .
C22 C21 B1 122.9(3) . .
C23 C22 C21 122.0(3) . .
C23 C22 H22 119.0 . .
C21 C22 H22 119.0 . .
C24 C23 C22 121.3(3) . .
C24 C23 C27 120.3(3) . .
C22 C23 C27 118.4(3) . .
C23 C24 C25 117.5(3) . .
C23 C24 H24 121.2 . .
C25 C24 H24 121.2 . .
C26 C25 C24 120.8(3) . .
C26 C25 C28 118.5(3) . .
C24 C25 C28 120.7(3) . .
C25 C26 C21 123.3(3) . .
C25 C26 H26 118.4 . .
C21 C26 H26 118.4 . .
F7 C27 F9 107.4(3) . .
F7 C27 F8 104.7(3) . .
F9 C27 F8 105.6(2) . .
F7 C27 C23 113.6(3) . .
F9 C27 C23 112.7(3) . .
F8 C27 C23 112.1(2) . .
F12 C28 F10 106.3(3) . .
F12 C28 F11 105.8(3) . .
F10 C28 F11 105.0(3) . .
F12 C28 C25 114.3(3) . .
F10 C28 C25 113.0(3) . .
F11 C28 C25 111.9(3) . .
C30 C29 C34 115.4(2) . .
C30 C29 B1 122.1(2) . .
C34 C29 B1 122.2(2) . .
C31 C30 C29 122.7(3) . .
C31 C30 H30 118.6 . .
C29 C30 H30 118.6 . .
C32 C31 C30 120.5(3) . .
C32 C31 C35 118.9(3) . .
C30 C31 C35 120.5(3) . .
C31 C32 C33 118.2(3) . .
C31 C32 H32 120.9 . .
C33 C32 H32 120.9 . .
C32 C33 C34 121.0(3) . .
C32 C33 C36 119.8(3) . .
C34 C33 C36 119.2(3) . .
C33 C34 C29 122.2(3) . .
C33 C34 H34 118.9 . .
C29 C34 H34 118.9 . .
F15 C35 F13 106.8(3) . .
F15 C35 F14 106.1(3) . .
F13 C35 F14 104.7(3) . .
F15 C35 C31 113.3(2) . .
F13 C35 C31 113.8(3) . .
F14 C35 C31 111.5(3) . .
F18 C36 F17 106.9(3) . .
F18 C36 F16 105.6(2) . .
F17 C36 F16 106.3(3) . .
F18 C36 C33 111.8(3) . .
F17 C36 C33 112.4(3) . .
F16 C36 C33 113.3(3) . .
C38 C37 C42 115.0(2) . .
C38 C37 B1 123.0(3) . .
C42 C37 B1 121.9(2) . .
C37 C38 C39 122.4(3) . .
C37 C38 H38 118.8 . .
C39 C38 H38 118.8 . .
C40 C39 C38 121.0(3) . .
C40 C39 C43 118.5(3) . .
C38 C39 C43 120.4(3) . .
C39 C40 C41 117.7(3) . .
C39 C40 H40 121.1 . .
C41 C40 H40 121.2 . .
C42 C41 C40 120.7(3) . .
C42 C41 C44 119.3(3) . .
C40 C41 C44 120.0(3) . .
C41 C42 C37 123.2(3) . .
C41 C42 H42 118.4 . .
C37 C42 H42 118.4 . .
F21 C43 F20 107.0(3) . .
F21 C43 F19 105.7(3) . .
F20 C43 F19 105.3(2) . .
F21 C43 C39 113.7(3) . .
F20 C43 C39 112.5(3) . .
F19 C43 C39 111.9(3) . .
F22B C44 F23B 116.5(11) . .
F24A C44 F22A 109.4(4) . .
F24A C44 F23A 105.2(4) . .
F22A C44 F23A 103.0(4) . .
F22B C44 F24B 96.7(10) . .
F23B C44 F24B 99.1(9) . .
F22B C44 C41 121.6(10) . .
F23B C44 C41 114.2(6) . .
F24A C44 C41 114.0(3) . .
F22A C44 C41 112.6(3) . .
F23A C44 C41 111.8(3) . .
F24B C44 C41 102.0(5) . .
C46 C45 H45A 109.5 . .
C46 C45 H45B 109.5 . .
H45A C45 H45B 109.5 . .
C46 C45 H45C 109.5 . .
H45A C45 H45C 109.5 . .
H45B C45 H45C 109.5 . .
O1 C46 C45 112.4(4) . .
O1 C46 H46A 109.1 . .
C45 C46 H46A 109.1 . .
O1 C46 H46B 109.1 . .
C45 C46 H46B 109.1 . .
H46A C46 H46B 107.9 . .
O1 C47 C48 112.2(3) . .
O1 C47 H47A 109.2 . .
C48 C47 H47A 109.2 . .
O1 C47 H47B 109.2 . .
C48 C47 H47B 109.2 . .
H47A C47 H47B 107.9 . .
C47 C48 H48A 109.5 . .
C47 C48 H48B 109.5 . .
H48A C48 H48B 109.5 . .
C47 C48 H48C 109.5 . .
H48A C48 H48C 109.5 . .
H48B C48 H48C 109.5 . .

loop_
_geom_bond_atom_site_label_1
_geom_bond_atom_site_label_2
_geom_bond_distance
_geom_bond_site_symmetry_2
Dy1 N2 2.504(3) .
Dy1 N1 2.515(3) .
Dy1 N3 2.528(3) .
Dy1 C1C 2.543(19) .
Dy1 N4 2.581(2) .
Dy1 C1A 2.596(15) .
Dy1 Dy1 3.3377(3) 2_656
Dy1 H1 2.20(2) .
Dy1 H2 2.20(2) .
Dy1 H3 2.21(2) .
O1 C46 1.390(5) .
O1 C47 1.397(5) .
N1 C1A 1.309(16) .
N1 C4B 1.394(10) .
N1 C7A 1.443(10) .
N1 C3B 1.482(9) .
N1 C9B 1.521(13) .
N1 C2A 1.557(8) .
N1 C1B 1.567(15) .
N2 C1C 1.212(19) .
N2 C4A 1.394(7) .
N2 C9A 1.474(10) .
N2 C1D 1.50(2) .
N2 C3A 1.511(7) .
N2 C7B 1.542(12) .
N2 C2B 1.573(9) .
N3 C6B 1.399(9) .
N3 C5A 1.434(6) .
N3 C11B 1.46(3) .
N3 C11A 1.47(2) .
N3 C6A 1.577(6) .
N3 C5B 1.605(8) .
N4 C10B 1.392(15) .
N4 C10A 1.424(12) .
N4 C12A 1.491(7) .
N4 C8A 1.534(10) .
N4 C8B 1.537(14) .
N4 C12B 1.537(11) .
F1 C19 1.325(4) .
F2 C19 1.318(4) .
F3 C19 1.341(4) .
F4A C20 1.319(5) .
F5A C20 1.355(6) .
F6A C20 1.311(5) .
F4B C20 1.33(4) .
F5B C20 1.20(2) .
F6B C20 1.36(2) .
F7 C27 1.324(3) .
F8 C27 1.345(3) .
F9 C27 1.324(3) .
F10 C28 1.333(4) .
F11 C28 1.342(4) .
F12 C28 1.325(3) .
F13 C35 1.325(3) .
F14 C35 1.348(4) .
F15 C35 1.323(3) .
F16 C36 1.333(4) .
F17 C36 1.333(3) .
F18 C36 1.333(4) .
F19 C43 1.348(3) .
F20 C43 1.342(3) .
F21 C43 1.329(4) .
F22A C44 1.349(5) .
F23A C44 1.371(5) .
F24A C44 1.305(5) .
F22B C44 1.168(18) .
F23B C44 1.250(13) .
F24B C44 1.490(11) .
B1 C13 1.637(4) .
B1 C29 1.641(4) .
B1 C21 1.650(4) .
B1 C37 1.660(4) .
C1A H1A 0.9900 .
C1A H1B 0.9900 .
C1B H1C 0.9800 .
C1B H1D 0.9800 .
C1B H1E 0.9800 .
C2A H2A 0.9800 .
C2A H2B 0.9800 .
C2A H2C 0.9800 .
C3A H3A 0.9800 .
C3A H3B 0.9800 .
C3A H3C 0.9800 .
C4A H4A 0.9800 .
C4A H4B 0.9800 .
C4A H4C 0.9800 .
C5A H5A 0.9800 .
C5A H5B 0.9800 .
C5A H5C 0.9800 .
C6A H6A 0.9800 .
C6A H6B 0.9800 .
C6A H6C 0.9800 .
C7A C8A 1.519(14) .
C7A H7A 0.9900 .
C7A H7B 0.9900 .
C8A H8A 0.9900 .
C8A H8B 0.9900 .
C9A C10A 1.518(14) .
C9A H9A 0.9900 .
C9A H9B 0.9900 .
C10A H10A 0.9900 .
C10A H10B 0.9900 .
C11A C12A 1.46(2) .
C11A H11A 0.9900 .
C11A H11B 0.9900 .
C12A H12A 0.9900 .
C12A H12B 0.9900 .
C1C H1F 0.9900 .
C1C H1G 0.9900 .
C1D H1H 0.9800 .
C1D H1I 0.9800 .
C1D H1J 0.9800 .
C2B H2D 0.9800 .
C2B H2E 0.9800 .
C2B H2F 0.9800 .
C3B H3D 0.9800 .
C3B H3E 0.9800 .
C3B H3F 0.9800 .
C4B H4D 0.9800 .
C4B H4E 0.9800 .
C4B H4F 0.9800 .
C5B H5D 0.9800 .
C5B H5E 0.9800 .
C5B H5F 0.9800 .
C6B H6D 0.9800 .
C6B H6E 0.9800 .
C6B H6F 0.9800 .
C7B C8B 1.48(2) .
C7B H7C 0.9900 .
C7B H7D 0.9900 .
C8B H8C 0.9900 .
C8B H8D 0.9900 .
C9B C10B 1.49(2) .
C9B H9C 0.9900 .
C9B H9D 0.9900 .
C10B H10C 0.9900 .
C10B H10D 0.9900 .
C11B C12B 1.56(3) .
C11B H11C 0.9900 .
C11B H11D 0.9900 .
C12B H12C 0.9900 .
C12B H12D 0.9900 .
C13 C14 1.390(4) .
C13 C18 1.404(4) .
C14 C15 1.390(4) .
C14 H14 0.9500 .
C15 C16 1.383(4) .
C15 C19 1.483(4) .
C16 C17 1.383(4) .
C16 H16 0.9500 .
C17 C18 1.385(4) .
C17 C20 1.502(4) .
C18 H18 0.9500 .
C21 C26 1.391(4) .
C21 C22 1.404(4) .
C22 C23 1.393(4) .
C22 H22 0.9500 .
C23 C24 1.382(4) .
C23 C27 1.502(4) .
C24 C25 1.389(4) .
C24 H24 0.9500 .
C25 C26 1.382(4) .
C25 C28 1.490(4) .
C26 H26 0.9500 .
C29 C30 1.393(3) .
C29 C34 1.401(4) .
C30 C31 1.390(4) .
C30 H30 0.9500 .
C31 C32 1.380(4) .
C31 C35 1.492(4) .
C32 C33 1.381(4) .
C32 H32 0.9500 .
C33 C34 1.387(4) .
C33 C36 1.502(4) .
C34 H34 0.9500 .
C37 C38 1.395(4) .
C37 C42 1.398(4) .
C38 C39 1.396(4) .
C38 H38 0.9500 .
C39 C40 1.383(4) .
C39 C43 1.490(4) .
C40 C41 1.386(4) .
C40 H40 0.9500 .
C41 C42 1.383(4) .
C41 C44 1.496(5) .
C42 H42 0.9500 .
C45 C46 1.464(6) .
C45 H45A 0.9800 .
C45 H45B 0.9800 .
C45 H45C 0.9800 .
C46 H46A 0.9900 .
C46 H46B 0.9900 .
C47 C48 1.454(6) .
C47 H47A 0.9900 .
C47 H47B 0.9900 .
C48 H48A 0.9800 .
C48 H48B 0.9800 .
C48 H48C 0.9800 .

loop_
_geom_torsion_atom_site_label_1
_geom_torsion_atom_site_label_2
_geom_torsion_atom_site_label_3
_geom_torsion_atom_site_label_4
_geom_torsion
_geom_torsion_site_symmetry_1
N2 Dy1 N1 C1A -52.7(7) .
N3 Dy1 N1 C1A -169.0(7) .
C1C Dy1 N1 C1A -30.6(8) .
N4 Dy1 N1 C1A -107.9(7) .
Dy1 Dy1 N1 C1A 75.3(7) 2_656
N2 Dy1 N1 C4B 158.2(5) .
N3 Dy1 N1 C4B 41.9(5) .
C1C Dy1 N1 C4B -179.7(7) .
N4 Dy1 N1 C4B 103.0(5) .
C1A Dy1 N1 C4B -149.1(9) .
Dy1 Dy1 N1 C4B -73.8(5) 2_656
N2 Dy1 N1 C7A 64.1(5) .
N3 Dy1 N1 C7A -52.2(5) .
C1C Dy1 N1 C7A 86.2(6) .
N4 Dy1 N1 C7A 8.9(5) .
C1A Dy1 N1 C7A 116.8(9) .
Dy1 Dy1 N1 C7A -167.9(4) 2_656
N2 Dy1 N1 C3B -79.3(5) .
N3 Dy1 N1 C3B 164.4(5) .
C1C Dy1 N1 C3B -57.2(6) .
N4 Dy1 N1 C3B -134.5(5) .
C1A Dy1 N1 C3B -26.6(9) .
Dy1 Dy1 N1 C3B 48.7(5) 2_656
N2 Dy1 N1 C9B 36.4(6) .
N3 Dy1 N1 C9B -79.9(6) .
C1C Dy1 N1 C9B 58.5(7) .
N4 Dy1 N1 C9B -18.7(6) .
C1A Dy1 N1 C9B 89.1(9) .
Dy1 Dy1 N1 C9B 164.4(6) 2_656
N2 Dy1 N1 C2A -165.0(4) .
N3 Dy1 N1 C2A 78.7(4) .
C1C Dy1 N1 C2A -142.9(6) .
N4 Dy1 N1 C2A 139.8(5) .
C1A Dy1 N1 C2A -112.3(9) .
Dy1 Dy1 N1 C2A -37.0(4) 2_656
N2 Dy1 N1 C1B -54.2(6) .
N3 Dy1 N1 C1B -170.5(6) .
C1C Dy1 N1 C1B -32.1(7) .
N4 Dy1 N1 C1B -109.4(6) .
C1A Dy1 N1 C1B -1.5(11) .
Dy1 Dy1 N1 C1B 73.8(6) 2_656
N1 Dy1 N2 C1C 53.1(9) .
N3 Dy1 N2 C1C 170.2(9) .
N4 Dy1 N2 C1C 108.2(9) .
C1A Dy1 N2 C1C 29.8(10) .
Dy1 Dy1 N2 C1C -74.8(9) 2_656
N1 Dy1 N2 C4A -159.6(4) .
N3 Dy1 N2 C4A -42.5(4) .
C1C Dy1 N2 C4A 147.4(10) .
N4 Dy1 N2 C4A -104.5(4) .
C1A Dy1 N2 C4A 177.1(5) .
Dy1 Dy1 N2 C4A 72.6(4) 2_656
N1 Dy1 N2 C9A -36.1(4) .
N3 Dy1 N2 C9A 81.0(4) .
C1C Dy1 N2 C9A -89.2(10) .
N4 Dy1 N2 C9A 19.0(4) .
C1A Dy1 N2 C9A -59.4(5) .
Dy1 Dy1 N2 C9A -164.0(4) 2_656
N1 Dy1 N2 C1D 53.4(8) .
N3 Dy1 N2 C1D 170.5(8) .
C1C Dy1 N2 C1D 0.3(14) .
N4 Dy1 N2 C1D 108.5(8) .
C1A Dy1 N2 C1D 30.1(8) .
Dy1 Dy1 N2 C1D -74.5(8) 2_656
N1 Dy1 N2 C3A 79.9(4) .
N3 Dy1 N2 C3A -163.0(4) .
C1C Dy1 N2 C3A 26.8(11) .
N4 Dy1 N2 C3A 135.0(4) .
C1A Dy1 N2 C3A 56.6(5) .
Dy1 Dy1 N2 C3A -48.0(4) 2_656
N1 Dy1 N2 C7B -66.3(6) .
N3 Dy1 N2 C7B 50.8(6) .
C1C Dy1 N2 C7B -119.4(11) .
N4 Dy1 N2 C7B -11.2(5) .
C1A Dy1 N2 C7B -89.6(6) .
Dy1 Dy1 N2 C7B 165.8(5) 2_656
N1 Dy1 N2 C2B 167.7(5) .
N3 Dy1 N2 C2B -75.2(5) .
C1C Dy1 N2 C2B 114.6(11) .
N4 Dy1 N2 C2B -137.2(5) .
C1A Dy1 N2 C2B 144.4(6) .
Dy1 Dy1 N2 C2B 39.9(5) 2_656
N2 Dy1 N3 C6B 155.4(6) .
N1 Dy1 N3 C6B -81.1(6) .
C1C Dy1 N3 C6B 161.6(8) .
N4 Dy1 N3 C6B -142.3(6) .
C1A Dy1 N3 C6B -88.8(8) .
Dy1 Dy1 N3 C6B 37.4(6) 2_656
N2 Dy1 N3 C5A 79.2(4) .
N1 Dy1 N3 C5A -157.3(4) .
C1C Dy1 N3 C5A 85.3(7) .
N4 Dy1 N3 C5A 141.4(4) .
C1A Dy1 N3 C5A -165.0(6) .
Dy1 Dy1 N3 C5A -38.9(4) 2_656
N2 Dy1 N3 C11B -67.7(11) .
N1 Dy1 N3 C11B 55.8(11) .
C1C Dy1 N3 C11B -61.6(13) .
N4 Dy1 N3 C11B -5.5(11) .
C1A Dy1 N3 C11B 48.1(13) .
Dy1 Dy1 N3 C11B 174.2(11) 2_656
N2 Dy1 N3 C11A -54.5(8) .
N1 Dy1 N3 C11A 69.0(8) .
C1C Dy1 N3 C11A -48.3(10) .
N4 Dy1 N3 C11A 7.7(8) .
C1A Dy1 N3 C11A 61.3(10) .
Dy1 Dy1 N3 C11A -172.5(8) 2_656
N2 Dy1 N3 C6A -166.3(3) .
N1 Dy1 N3 C6A -42.8(3) .
C1C Dy1 N3 C6A -160.1(6) .
N4 Dy1 N3 C6A -104.0(3) .
C1A Dy1 N3 C6A -50.5(6) .
Dy1 Dy1 N3 C6A 75.7(3) 2_656
N2 Dy1 N3 C5B 42.3(4) .
N1 Dy1 N3 C5B 165.8(4) .
C1C Dy1 N3 C5B 48.5(7) .
N4 Dy1 N3 C5B 104.5(4) .
C1A Dy1 N3 C5B 158.1(6) .
N2 Dy1 N4 C10B -138.4(5) .
N1 Dy1 N4 C10B -10.0(5) .
N3 Dy1 N4 C10B 106.7(5) .
C1C Dy1 N4 C10B -111.8(7) .
C1A Dy1 N4 C10B -38.4(6) .
N2 Dy1 N4 C10A 8.9(4) .
N1 Dy1 N4 C10A 137.4(4) .
N3 Dy1 N4 C10A -106.0(4) .
C1C Dy1 N4 C10A 35.6(6) .
C1A Dy1 N4 C10A 109.0(6) .
N2 Dy1 N4 C12A 134.3(3) .
N1 Dy1 N4 C12A -97.2(3) .
N3 Dy1 N4 C12A 19.4(3) .
C1C Dy1 N4 C12A 161.0(6) .
C1A Dy1 N4 C12A -125.6(5) .
N2 Dy1 N4 C8A -111.2(4) .
N1 Dy1 N4 C8A 17.2(4) .
N3 Dy1 N4 C8A 133.9(4) .
C1A Dy1 N4 C8A -11.2(5) .
N2 Dy1 N4 C8B -15.9(6) .
N1 Dy1 N4 C8B 112.6(6) .
N3 Dy1 N4 C8B -130.8(6) .
C1C Dy1 N4 C8B 10.8(7) .
C1A Dy1 N4 C8B 84.2(7) .
N2 Dy1 N4 C12B 95.3(5) .
N1 Dy1 N4 C12B -136.3(5) .
N3 Dy1 N4 C12B -19.6(5) .
C1C Dy1 N4 C12B 121.9(6) .
C1A Dy1 N4 C12B -164.7(6) .
C4B N1 C1A Dy1 100.7(15) .
C7A N1 C1A Dy1 -114.4(6) .
C3B N1 C1A Dy1 142.2(11) .
C9B N1 C1A Dy1 -107.1(5) .
C2A N1 C1A Dy1 119.3(5) .
C1B N1 C1A Dy1 175(3) .
N2 Dy1 C1A N1 134.0(6) .
N3 Dy1 C1A N1 15.1(10) .
C1C Dy1 C1A N1 148.1(9) .
N4 Dy1 C1A N1 65.0(6) .
Dy1 Dy1 C1A N1 -112.9(6) 2_656
C1A N1 C7A C8A 57.5(11) .
C4B N1 C7A C8A -139.4(9) .
C3B N1 C7A C8A 106.6(8) .
C9B N1 C7A C8A 41.4(15) .
C2A N1 C7A C8A -171.9(7) .
C1B N1 C7A C8A 76.7(11) .
Dy1 N1 C7A C8A -34.0(9) .
N1 C7A C8A N4 53.2(10) .
C10B N4 C8A C7A 61.3(18) .
C10A N4 C8A C7A -164.7(8) .
C12A N4 C8A C7A 73.4(8) .
C8B N4 C8A C7A -151.4(9) .
C12B N4 C8A C7A 100.2(10) .
Dy1 N4 C8A C7A -43.4(8) .
C1C N2 C9A C10A -124.5(12) .
C4A N2 C9A C10A 71.8(10) .
C1D N2 C9A C10A -146.5(13) .
C3A N2 C9A C10A -166.2(8) .
C7B N2 C9A C10A 63.4(15) .
C2B N2 C9A C10A 109.0(9) .
Dy1 N2 C9A C10A -46.2(8) .
C10B N4 C10A C9A 106.2(11) .
C12A N4 C10A C9A -159.0(7) .
C8A N4 C10A C9A 83.2(10) .
C8B N4 C10A C9A 49(2) .
C12B N4 C10A C9A -142.7(10) .
Dy1 N4 C10A C9A -35.4(9) .
N2 C9A C10A N4 57.2(11) .
C6B N3 C11A C12A 110.9(14) .
C5A N3 C11A C12A -173.6(10) .
C11B N3 C11A C12A 86(8) .
C6A N3 C11A C12A 68.9(14) .
C5B N3 C11A C12A -137.1(13) .
Dy1 N3 C11A C12A -37.8(15) .
N3 C11A C12A N4 57.9(15) .
C10B N4 C12A C11A -154.5(11) .
C10A N4 C12A C11A 80.1(11) .
C8A N4 C12A C11A -159.9(9) .
C8B N4 C12A C11A 94.8(13) .
C12B N4 C12A C11A 52.4(10) .
Dy1 N4 C12A C11A -44.7(9) .
C4A N2 C1C Dy1 -100.1(16) .
C9A N2 C1C Dy1 108.8(4) .
C1D N2 C1C Dy1 -179(4) .
C3A N2 C1C Dy1 -141.9(14) .
C7B N2 C1C Dy1 113.2(8) .
C2B N2 C1C Dy1 -119.3(6) .
N1 Dy1 C1C N2 -133.5(8) .
N3 Dy1 C1C N2 -12.9(12) .
N4 Dy1 C1C N2 -65.1(8) .
C1A Dy1 C1C N2 -148.8(10) .
Dy1 Dy1 C1C N2 113.1(8) 2_656
C1C N2 C7B C8B -54.4(15) .
C4A N2 C7B C8B 142.6(10) .
C9A N2 C7B C8B -45.1(13) .
C1D N2 C7B C8B -77.2(14) .
C3A N2 C7B C8B -105.2(10) .
C2B N2 C7B C8B 172.0(9) .
Dy1 N2 C7B C8B 37.1(11) .
N2 C7B C8B N4 -56.1(12) .
C10B N4 C8B C7B 168.5(11) .
C10A N4 C8B C7B -59(2) .
C12A N4 C8B C7B -94.3(12) .
C8A N4 C8B C7B 153.8(10) .
C12B N4 C8B C7B -69.9(11) .
Dy1 N4 C8B C7B 45.9(10) .
C1A N1 C9B C10B 126.0(11) .
C4B N1 C9B C10B -68.9(12) .
C7A N1 C9B C10B -68.0(18) .
C3B N1 C9B C10B 167.1(9) .
C2A N1 C9B C10B -109.7(10) .
C1B N1 C9B C10B 144.6(12) .
Dy1 N1 C9B C10B 47.1(10) .
C10A N4 C10B C9B -103.0(11) .
C12A N4 C10B C9B 145.8(10) .
C8A N4 C10B C9B -46.0(15) .
C8B N4 C10B C9B -81.5(11) .
C12B N4 C10B C9B 162.9(9) .
Dy1 N4 C10B C9B 38.5(11) .
N1 C9B C10B N4 -60.3(13) .
C6B N3 C11B C12B 170.2(15) .
C5A N3 C11B C12B -118.0(17) .
C11A N3 C11B C12B -32(6) .
C6A N3 C11B C12B 131.7(17) .
C5B N3 C11B C12B -76.5(19) .
Dy1 N3 C11B C12B 30(2) .
C10B N4 C12B C11B -82.9(15) .
C10A N4 C12B C11B 152.0(15) .
C12A N4 C12B C11B -53.8(13) .
C8A N4 C12B C11B -100.3(15) .
C8B N4 C12B C11B 156.6(15) .
Dy1 N4 C12B C11B 42.6(15) .
N3 C11B C12B N4 -49(2) .
C29 B1 C13 C14 -155.8(2) .
C21 B1 C13 C14 83.0(3) .
C37 B1 C13 C14 -37.4(3) .
C29 B1 C13 C18 28.9(3) .
C21 B1 C13 C18 -92.2(3) .
C37 B1 C13 C18 147.3(2) .
C18 C13 C14 C15 -1.8(4) .
B1 C13 C14 C15 -177.3(2) .
C13 C14 C15 C16 1.6(4) .
C13 C14 C15 C19 -178.8(3) .
C14 C15 C16 C17 -0.2(4) .
C19 C15 C16 C17 -179.8(3) .
C15 C16 C17 C18 -0.8(4) .
C15 C16 C17 C20 176.6(3) .
C16 C17 C18 C13 0.6(4) .
C20 C17 C18 C13 -176.8(3) .
C14 C13 C18 C17 0.7(4) .
B1 C13 C18 C17 176.3(2) .
C16 C15 C19 F2 0.5(4) .
C14 C15 C19 F2 -179.1(3) .
C16 C15 C19 F1 -122.2(3) .
C14 C15 C19 F1 58.2(4) .
C16 C15 C19 F3 120.0(3) .
C14 C15 C19 F3 -59.6(4) .
C16 C17 C20 F5B -0.8(19) .
C18 C17 C20 F5B 176.6(19) .
C16 C17 C20 F6A -82.0(6) .
C18 C17 C20 F6A 95.5(5) .
C16 C17 C20 F4A 155.4(5) .
C18 C17 C20 F4A -27.2(6) .
C16 C17 C20 F4B 125.0(16) .
C18 C17 C20 F4B -57.6(16) .
C16 C17 C20 F5A 36.5(5) .
C18 C17 C20 F5A -146.0(4) .
C16 C17 C20 F6B -123(2) .
C18 C17 C20 F6B 55(2) .
C13 B1 C21 C26 165.1(2) .
C29 B1 C21 C26 45.7(3) .
C37 B1 C21 C26 -72.5(3) .
C13 B1 C21 C22 -17.6(3) .
C29 B1 C21 C22 -137.0(3) .
C37 B1 C21 C22 104.8(3) .
C26 C21 C22 C23 1.4(4) .
B1 C21 C22 C23 -176.1(2) .
C21 C22 C23 C24 0.2(4) .
C21 C22 C23 C27 179.8(3) .
C22 C23 C24 C25 -0.9(4) .
C27 C23 C24 C25 179.6(3) .
C23 C24 C25 C26 -0.2(4) .
C23 C24 C25 C28 -179.3(3) .
C24 C25 C26 C21 2.0(4) .
C28 C25 C26 C21 -179.0(3) .
C22 C21 C26 C25 -2.5(4) .
B1 C21 C26 C25 175.0(2) .
C24 C23 C27 F7 -109.1(3) .
C22 C23 C27 F7 71.4(4) .
C24 C23 C27 F9 13.4(4) .
C22 C23 C27 F9 -166.1(3) .
C24 C23 C27 F8 132.4(3) .
C22 C23 C27 F8 -47.1(4) .
C26 C25 C28 F12 167.2(3) .
C24 C25 C28 F12 -13.8(4) .
C26 C25 C28 F10 -71.2(4) .
C24 C25 C28 F10 107.9(3) .
C26 C25 C28 F11 47.0(4) .
C24 C25 C28 F11 -133.9(3) .
C13 B1 C29 C30 81.0(3) .
C21 B1 C29 C30 -159.1(2) .
C37 B1 C29 C30 -40.2(3) .
C13 B1 C29 C34 -92.5(3) .
C21 B1 C29 C34 27.4(4) .
C37 B1 C29 C34 146.3(3) .
C34 C29 C30 C31 0.5(4) .
B1 C29 C30 C31 -173.4(3) .
C29 C30 C31 C32 -0.2(4) .
C29 C30 C31 C35 -176.9(3) .
C30 C31 C32 C33 -0.2(4) .
C35 C31 C32 C33 176.5(3) .
C31 C32 C33 C34 0.3(4) .
C31 C32 C33 C36 179.5(3) .
C32 C33 C34 C29 0.0(4) .
C36 C33 C34 C29 -179.2(3) .
C30 C29 C34 C33 -0.4(4) .
B1 C29 C34 C33 173.5(3) .
C32 C31 C35 F15 31.4(4) .
C30 C31 C35 F15 -151.9(3) .
C32 C31 C35 F13 153.6(3) .
C30 C31 C35 F13 -29.6(4) .
C32 C31 C35 F14 -88.2(3) .
C30 C31 C35 F14 88.5(3) .
C32 C33 C36 F18 -99.2(3) .
C34 C33 C36 F18 80.1(4) .
C32 C33 C36 F17 21.1(5) .
C34 C33 C36 F17 -159.6(3) .
C32 C33 C36 F16 141.7(3) .
C34 C33 C36 F16 -39.0(4) .
C13 B1 C37 C38 -25.1(3) .
C29 B1 C37 C38 93.8(3) .
C21 B1 C37 C38 -145.8(2) .
C13 B1 C37 C42 158.8(2) .
C29 B1 C37 C42 -82.3(3) .
C21 B1 C37 C42 38.1(3) .
C42 C37 C38 C39 -1.9(4) .
B1 C37 C38 C39 -178.3(2) .
C37 C38 C39 C40 1.9(4) .
C37 C38 C39 C43 -173.7(3) .
C38 C39 C40 C41 -0.1(4) .
C43 C39 C40 C41 175.6(3) .
C39 C40 C41 C42 -1.4(4) .
C39 C40 C41 C44 179.8(3) .
C40 C41 C42 C37 1.3(4) .
C44 C41 C42 C37 -179.9(3) .
C38 C37 C42 C41 0.4(4) .
B1 C37 C42 C41 176.8(3) .
C40 C39 C43 F21 157.2(3) .
C38 C39 C43 F21 -27.0(4) .
C40 C39 C43 F20 35.4(4) .
C38 C39 C43 F20 -148.9(3) .
C40 C39 C43 F19 -83.0(4) .
C38 C39 C43 F19 92.7(3) .
C42 C41 C44 F22B 134.5(12) .
C40 C41 C44 F22B -46.7(12) .
C42 C41 C44 F23B -13.9(12) .
C40 C41 C44 F23B 164.9(11) .
C42 C41 C44 F24A -72.9(6) .
C40 C41 C44 F24A 105.9(5) .
C42 C41 C44 F22A 161.6(3) .
C40 C41 C44 F22A -19.5(5) .
C42 C41 C44 F23A 46.3(4) .
C40 C41 C44 F23A -134.9(3) .
C42 C41 C44 F24B -119.8(5) .
C40 C41 C44 F24B 59.0(6) .
C47 O1 C46 C45 -179.9(4) .
C46 O1 C47 C48 178.6(4) .
